data_4329907
loop_
_publ_author_name
'Justin N. Cross'
'Eric M. Villa'
'Shuao Wang'
'Juan Diwu'
'Matthew J. Polinski'
'Thomas E. Albrecht-Schmitt'

_publ_section_title
;
 Syntheses, Structures, and Spectroscopic Properties of Plutonium and
 Americium Phosphites and the Redetermination of the Ionic Radii of
 Pu(III) and Am(III)
;
_journal_name_full 'Inorganic Chemistry'
_journal_page_first 8419
_journal_page_last 8424
_journal_paper_doi 10.1021/ic300958z
_journal_volume 51
_journal_year 2012
_chemical_formula_moiety Sm(H2PO3)(HPO3)(H2O)2
_chemical_formula_sum 'H4 O8 P2 Sm'
_chemical_formula_weight 344.32
_chemical_name_common 'Samarium phosphite'
_chemical_name_systematic
; 
 ? 
;
_space_group_IT_number 19
_symmetry_cell_setting orthorhombic
_symmetry_space_group_name_Hall 'P 2ac 2ab'
_symmetry_space_group_name_H-M 'P 21 21 21'
_atom_sites_solution_hydrogens geom
_atom_sites_solution_primary direct
_atom_sites_solution_secondary difmap
_audit_creation_method SHELXL-97
_cell_angle_alpha 90.00
_cell_angle_beta 90.00
_cell_angle_gamma 90.00
_cell_formula_units_Z 4
_cell_length_a 6.6369(2)
_cell_length_b 6.9771(2)
_cell_length_c 16.3921(4)
_cell_measurement_reflns_used 2339
_cell_measurement_temperature 100(2)
_cell_measurement_theta_max 31.64
_cell_measurement_theta_min 2.49
_cell_volume 759.06(4)
_computing_cell_refinement 'smart saint'
_computing_data_collection smart
_computing_data_reduction SAINT
_computing_molecular_graphics 'SHELXP-97 (Sheldrick, 1997)'
_computing_publication_material 'SHELXCIF-97 (Sheldrick, 2000)'
_computing_structure_refinement 'SHELXL-97 (Sheldrick, 1997)'
_computing_structure_solution 'SHELXS-97 (Sheldrick, 1990)'
_diffrn_ambient_temperature 100(2)
_diffrn_detector_area_resol_mean 0
_diffrn_measured_fraction_theta_full 0.998
_diffrn_measured_fraction_theta_max 0.998
_diffrn_measurement_device_type 'BRUKER apex II'
_diffrn_measurement_method '0.5 wide w/ exposures'
_diffrn_radiation_monochromator 'Quazar optics'
_diffrn_radiation_source 'Imus microfocused'
_diffrn_radiation_type MoK\a
_diffrn_radiation_wavelength 0.71073
_diffrn_reflns_av_R_equivalents 0.1337
_diffrn_reflns_av_sigmaI/netI 0.0948
_diffrn_reflns_limit_h_max 24
_diffrn_reflns_limit_h_min -24
_diffrn_reflns_limit_k_max 7
_diffrn_reflns_limit_k_min -7
_diffrn_reflns_limit_l_max 16
_diffrn_reflns_limit_l_min -16
_diffrn_reflns_number 8569
_diffrn_reflns_theta_full 31.64
_diffrn_reflns_theta_max 24.96
_diffrn_reflns_theta_min 2.02
_exptl_absorpt_coefficient_mu 8.159
_exptl_absorpt_correction_T_max 0.916
_exptl_absorpt_correction_T_min 0.901
_exptl_absorpt_correction_type numerical
_exptl_absorpt_process_details SHELTXPREP
_exptl_crystal_colour Colorless
_exptl_crystal_density_diffrn 3.013
_exptl_crystal_density_meas ?
_exptl_crystal_description Column
_exptl_crystal_F_000 640
_exptl_crystal_size_max 0.08
_exptl_crystal_size_mid 0.01
_exptl_crystal_size_min 0.01
_refine_diff_density_max 1.441
_refine_diff_density_min -0.905
_refine_diff_density_rms 0.161
_refine_ls_abs_structure_details 'Flack H D (1983), Acta Cryst. A39, 876-881'
_refine_ls_abs_structure_Flack -0.010(11)
_refine_ls_extinction_expression Fc^*^=kFc[1+0.001xFc^2^\l^3^/sin(2\q)]^-1/4^
_refine_ls_extinction_method none
_refine_ls_goodness_of_fit_ref 1.034
_refine_ls_hydrogen_treatment mixed
_refine_ls_matrix_type full
_refine_ls_number_parameters 118
_refine_ls_number_reflns 2543
_refine_ls_number_restraints 0
_refine_ls_restrained_S_all 1.034
_refine_ls_R_factor_all 0.0218
_refine_ls_R_factor_gt 0.0194
_refine_ls_shift/su_max 0.002
_refine_ls_shift/su_mean 0.000
_refine_ls_structure_factor_coef Fsqd
_refine_ls_weighting_details 'calc w=1/[\s^2^(Fo^2^)+(0.0182P)^2^+0.0000P] where P=(Fo^2^+2Fc^2^)/3'
_refine_ls_weighting_scheme calc
_refine_ls_wR_factor_gt 0.0379
_refine_ls_wR_factor_ref 0.0386
_reflns_number_gt 1127
_reflns_number_total 1614
_reflns_threshold_expression >2sigma(I)
_cod_data_source_file ic300958z_si_002_4.cif
_cod_data_source_block save
_cod_depositor_comments
;
The following automatic conversions were performed:

'_exptl_crystal_density_meas' value 'N/A' was changed to '?' - the
value is perceived as not measured.

Automatic conversion script
Id: cif_fix_values 3008 2015-01-20 13:52:24Z robertas 
;
_cod_database_code 4329907

loop_
_symmetry_equiv_pos_as_xyz
'x, y, z'
'-x+1/2, -y, z+1/2'
'-x, y+1/2, -z+1/2'
'x+1/2, -y+1/2, -z'

loop_
_atom_site_label
_atom_site_type_symbol
_atom_site_fract_x
_atom_site_fract_y
_atom_site_fract_z
_atom_site_U_iso_or_equiv
_atom_site_adp_type
_atom_site_occupancy
_atom_site_symmetry_multiplicity
_atom_site_calc_flag
Sm1 Sm 0.13337(2) 1.08425(2) 0.782160(9) 0.00630(4) Uani 1 1 d
P1 P 0.32947(10) 1.59071(13) 0.75547(5) 0.00729(14) Uani 1 1 d
H1 H 0.393(5) 1.594(6) 0.833(2) 0.009 Uiso 1 1 d
P2 P 0.09972(12) 1.26856(13) 0.57896(5) 0.00935(15) Uani 1 1 d
H2 H 0.251(5) 1.391(6) 0.580(2) 0.011 Uiso 1 1 d
O1 O 0.1938(3) 0.7625(4) 0.73516(13) 0.0090(4) Uani 1 1 d
O2 O 0.4801(3) 1.0828(4) 0.79552(13) 0.0124(4) Uani 1 1 d
O3 O 0.1345(4) 1.0993(3) 0.63503(12) 0.0121(4) Uani 1 1 d
O4 O 0.1162(5) 1.2787(4) 0.90332(15) 0.0198(6) Uani 1 1 d
O5 O 0.0907(3) 0.8796(3) 0.90167(14) 0.0115(5) Uani 1 1 d
O6 O 0.1915(3) 1.4153(4) 0.74475(13) 0.0100(4) Uani 1 1 d
O7 O 0.0815(4) 1.1988(4) 0.48850(15) 0.0163(6) Uani 1 1 d
O1W O 0.4075(5) 0.8237(5) 0.55892(17) 0.0282(7) Uani 1 1 d
H2W H 0.320(7) 0.871(7) 0.589(3) 0.034 Uiso 1 1 d
H1W H 0.446(8) 0.810(8) 0.591(3) 0.034 Uiso 1 1 d
H3 H 0.099(9) 1.249(9) 0.933(3) 0.034 Uiso 1 1 d
H4 H 0.179(8) 1.178(8) 0.474(3) 0.034 Uiso 1 1 d

loop_
_atom_site_aniso_label
_atom_site_aniso_U_11
_atom_site_aniso_U_22
_atom_site_aniso_U_33
_atom_site_aniso_U_23
_atom_site_aniso_U_13
_atom_site_aniso_U_12
Sm1 0.00541(6) 0.00400(6) 0.00964(6) 0.00011(6) -0.00003(5) -0.00014(6)
P1 0.0055(3) 0.0056(3) 0.0109(3) -0.0001(3) -0.0005(2) 0.0000(3)
P2 0.0105(3) 0.0080(4) 0.0097(3) -0.0002(3) 0.0013(3) 0.0007(3)
O1 0.0065(8) 0.0073(11) 0.0133(11) 0.0004(10) 0.0000(7) -0.0008(9)
O2 0.0054(8) 0.0130(11) 0.0190(11) 0.0006(11) 0.0012(7) 0.0002(10)
O3 0.0177(9) 0.0060(10) 0.0125(9) 0.0002(9) -0.0009(9) 0.0020(12)
O4 0.0344(14) 0.0136(14) 0.0115(11) 0.0000(10) 0.0025(12) 0.0019(14)
O5 0.0131(10) 0.0109(12) 0.0106(10) 0.0030(8) -0.0009(8) -0.0047(9)
O6 0.0086(8) 0.0063(10) 0.0151(10) 0.0008(11) -0.0002(7) -0.0023(10)
O7 0.0165(12) 0.0222(15) 0.0103(11) -0.0039(10) 0.0009(9) 0.0025(10)
O1W 0.0373(18) 0.0327(17) 0.0150(13) -0.0036(13) -0.0012(12) 0.0203(15)

loop_
_atom_type_symbol
_atom_type_description
_atom_type_scat_dispersion_real
_atom_type_scat_dispersion_imag
_atom_type_scat_source
O O 0.0106 0.0060 'International Tables Vol C Tables 4.2.6.8 and 6.1.1.4'
H H 0.0000 0.0000 'International Tables Vol C Tables 4.2.6.8 and 6.1.1.4'
P P 0.1023 0.0942 'International Tables Vol C Tables 4.2.6.8 and 6.1.1.4'
Sm Sm -0.1638 3.4418 'International Tables Vol C Tables 4.2.6.8 and 6.1.1.4'

loop_
_geom_angle_atom_site_label_1
_geom_angle_atom_site_label_2
_geom_angle_atom_site_label_3
_geom_angle
_geom_angle_site_symmetry_1
_geom_angle_site_symmetry_3
O2 Sm1 O1 81.98(8) . .
O2 Sm1 O4 88.37(10) . .
O1 Sm1 O4 142.88(8) . .
O2 Sm1 O3 95.26(8) . .
O1 Sm1 O3 73.76(8) . .
O4 Sm1 O3 143.10(9) . .
O2 Sm1 O6 82.49(8) . .
O1 Sm1 O6 141.46(7) . .
O4 Sm1 O6 71.28(8) . .
O3 Sm1 O6 72.83(8) . .
O2 Sm1 O5 92.12(8) . .
O1 Sm1 O5 74.37(8) . .
O4 Sm1 O5 70.25(8) . .
O3 Sm1 O5 145.87(8) . .
O6 Sm1 O5 141.27(8) . .
O2 Sm1 O6 150.97(8) . 3_546
O1 Sm1 O6 69.32(7) . 3_546
O4 Sm1 O6 111.76(10) . 3_546
O3 Sm1 O6 81.18(8) . 3_546
O6 Sm1 O6 122.92(6) . 3_546
O5 Sm1 O6 76.43(8) . 3_546
O2 Sm1 O1 150.58(8) . 3_556
O1 Sm1 O1 124.62(6) . 3_556
O4 Sm1 O1 76.93(10) . 3_556
O3 Sm1 O1 82.44(7) . 3_556
O6 Sm1 O1 68.75(7) . 3_556
O5 Sm1 O1 106.23(7) . 3_556
O6 Sm1 O1 57.91(7) 3_546 3_556
O2 Sm1 P1 174.05(6) . 3_546
O1 Sm1 P1 96.53(5) . 3_546
O4 Sm1 P1 96.19(9) . 3_546
O3 Sm1 P1 78.79(6) . 3_546
O6 Sm1 P1 95.32(5) . 3_546
O5 Sm1 P1 93.02(6) . 3_546
O6 Sm1 P1 29.01(6) 3_546 3_546
O1 Sm1 P1 29.02(6) 3_556 3_546
O2 Sm1 Sm1 117.12(6) . 3_546
O1 Sm1 Sm1 35.56(5) . 3_546
O4 Sm1 Sm1 132.77(7) . 3_546
O3 Sm1 Sm1 77.22(6) . 3_546
O6 Sm1 Sm1 145.61(5) . 3_546
O5 Sm1 Sm1 69.79(6) . 3_546
O6 Sm1 Sm1 33.91(6) 3_546 3_546
O1 Sm1 Sm1 91.10(6) 3_556 3_546
P1 Sm1 Sm1 62.148(18) 3_546 3_546
O2 Sm1 Sm1 117.60(6) . 3_556
O1 Sm1 Sm1 142.42(5) . 3_556
O4 Sm1 Sm1 73.07(7) . 3_556
O3 Sm1 Sm1 72.78(6) . 3_556
O6 Sm1 Sm1 35.13(5) . 3_556
O5 Sm1 Sm1 131.45(5) . 3_556
O6 Sm1 Sm1 89.04(6) 3_546 3_556
O1 Sm1 Sm1 33.76(5) 3_556 3_556
P1 Sm1 Sm1 60.531(18) 3_546 3_556
Sm1 Sm1 Sm1 118.864(7) 3_546 3_556
O2 P1 O1 113.43(13) 3_656 1_565
O2 P1 O6 113.84(13) 3_656 .
O1 P1 O6 104.32(12) 1_565 .
O2 P1 Sm1 135.08(9) 3_656 3_556
O1 P1 Sm1 52.68(9) 1_565 3_556
O6 P1 Sm1 51.88(9) . 3_556
O3 P2 O5 113.48(13) . 3_556
O3 P2 O7 110.15(14) . .
O5 P2 O7 107.02(14) 3_556 .
P1 O1 Sm1 139.14(13) 1_545 .
P1 O1 Sm1 98.30(12) 1_545 3_546
Sm1 O1 Sm1 110.68(8) . 3_546
P1 O2 Sm1 141.03(13) 3_646 .
P2 O3 Sm1 129.80(13) . .
P2 O5 Sm1 124.31(13) 3_546 .
P1 O6 Sm1 145.58(13) . .
P1 O6 Sm1 99.11(13) . 3_556
Sm1 O6 Sm1 110.96(8) . 3_556

loop_
_geom_bond_atom_site_label_1
_geom_bond_atom_site_label_2
_geom_bond_distance
_geom_bond_site_symmetry_2
Sm1 O2 2.3118(19) .
Sm1 O1 2.407(3) .
Sm1 O4 2.408(3) .
Sm1 O3 2.413(2) .
Sm1 O6 2.420(3) .
Sm1 O5 2.441(2) .
Sm1 O6 2.497(2) 3_546
Sm1 O1 2.518(2) 3_556
Sm1 P1 3.1335(7) 3_546
Sm1 Sm1 4.05161(16) 3_546
Sm1 Sm1 4.05162(16) 3_556
P1 O2 1.516(2) 3_656
P1 O1 1.536(3) 1_565
P1 O6 1.539(3) .
P1 Sm1 3.1335(7) 3_556
P2 O3 1.514(2) .
P2 O5 1.516(2) 3_556
P2 O7 1.565(3) .
O1 P1 1.536(3) 1_545
O1 Sm1 2.518(2) 3_546
O2 P1 1.516(2) 3_646
O5 P2 1.516(2) 3_546
O6 Sm1 2.497(2) 3_556
